data_7151304
loop_
_publ_author_name
'Sengupta, Anindita'
'Aravinda, Subrayashastry'
'Shamala, Narayanaswamy'
'Raja, K. Muruga Poopathi'
'Balaram, Padmanabhan'

_publ_section_title
;
 Structural studies of model peptides containing ?-, ?- and ?-amino
 acids
;
_journal_issue 22
_journal_name_full 'Organic &amp;  Biomolecular Chemistry'
_journal_page_first 4214
_journal_paper_doi 10.1039/b609863k
_journal_volume 4
_journal_year 2006
_chemical_formula_moiety 'C13 H23 N3 O3'
_chemical_formula_sum 'C13 H23 N3 O3'
_chemical_formula_weight 269.34
_chemical_name_common 'pivaloyl-prolyl-glycyl-N-methyl amide'
_chemical_name_systematic
;
pivaloyl-prolyl-glycyl-N-methyl amide
;
_space_group_IT_number 1
_symmetry_cell_setting triclinic
_symmetry_space_group_name_Hall 'P 1'
_symmetry_space_group_name_H-M 'P 1'
_atom_sites_solution_hydrogens geom
_atom_sites_solution_primary direct
_atom_sites_solution_secondary difmap
_audit_creation_method SHELXL-97
_cell_angle_alpha 114.831(3)
_cell_angle_beta 97.043(3)
_cell_angle_gamma 99.449(3)
_cell_formula_units_Z 1
_cell_length_a 5.8431(12)
_cell_length_b 7.9668(17)
_cell_length_c 9.1733(19)
_cell_measurement_temperature 293(2)
_cell_volume 373.43(14)
_computing_data_collection SMART
_computing_data_reduction SAINT
_computing_structure_refinement 'SHELXL-97 (Sheldrick, 1997)'
_computing_structure_solution 'SHELXS-97 (Sheldrick, 1990)'
_diffrn_ambient_temperature 293(2)
_diffrn_measured_fraction_theta_full 0.918
_diffrn_measured_fraction_theta_max 0.918
_diffrn_measurement_device_type 'BRUKER AXS SMART APEX CCD with Mo source'
_diffrn_measurement_method 'omega scan'
_diffrn_radiation_monochromator graphite
_diffrn_radiation_source 'fine-focus sealed tube'
_diffrn_radiation_type MoK\a
_diffrn_radiation_wavelength 0.71073
_diffrn_reflns_av_R_equivalents 0.0265
_diffrn_reflns_av_sigmaI/netI 0.0269
_diffrn_reflns_limit_h_max 7
_diffrn_reflns_limit_h_min -7
_diffrn_reflns_limit_k_max 10
_diffrn_reflns_limit_k_min -9
_diffrn_reflns_limit_l_max 11
_diffrn_reflns_limit_l_min -11
_diffrn_reflns_number 3984
_diffrn_reflns_theta_full 27.19
_diffrn_reflns_theta_max 27.19
_diffrn_reflns_theta_min 2.50
_exptl_absorpt_coefficient_mu 0.086
_exptl_absorpt_correction_type none
_exptl_crystal_colour colorelss
_exptl_crystal_density_diffrn 1.198
_exptl_crystal_density_method 'not measured'
_exptl_crystal_description rectangular
_exptl_crystal_F_000 146
_exptl_crystal_size_max 0.55
_exptl_crystal_size_mid 0.45
_exptl_crystal_size_min 0.15
_refine_diff_density_max 0.180
_refine_diff_density_min -0.183
_refine_diff_density_rms 0.053
_refine_ls_abs_structure_details 'Flack H D (1983), Acta Cryst. A39, 876-881'
_refine_ls_abs_structure_Flack 10(10)
_refine_ls_extinction_method none
_refine_ls_goodness_of_fit_ref 1.069
_refine_ls_hydrogen_treatment mixed
_refine_ls_matrix_type full
_refine_ls_number_parameters 184
_refine_ls_number_reflns 1528
_refine_ls_number_restraints 3
_refine_ls_restrained_S_all 1.068
_refine_ls_R_factor_all 0.0369
_refine_ls_R_factor_gt 0.0365
_refine_ls_shift/su_max 0.000
_refine_ls_shift/su_mean 0.000
_refine_ls_structure_factor_coef Fsqd
_refine_ls_weighting_details 'calc w=1/[\s^2^(Fo^2^)+(0.0728P)^2^+0.0095P] where P=(Fo^2^+2Fc^2^)/3'
_refine_ls_weighting_scheme calc
_refine_ls_wR_factor_gt 0.0979
_refine_ls_wR_factor_ref 0.0983
_reflns_number_gt 1496
_reflns_number_total 1528
_reflns_threshold_expression >2sigma(I)
_cod_data_source_file b609863k.txt
_cod_data_source_block pa1
_cod_depositor_comments
;
The following automatic conversions were performed:
'_symmetry_cell_setting' value 'Triclinic' changed to 'triclinic'
according to '/home/saulius/struct/CIF-dictionaries/cif_core.dic'
dictionary named 'cif_core.dic' version 2.4.1 from
2010-06-29.

'_exptl_absorpt_correction_type' value 'None' changed to
'none' according to '/home/saulius/struct/CIF-dictionaries/cif_core.dic'
dictionary named 'cif_core.dic' version 2.4.1 from 2010-06-29.

Automatic conversion script
Id: cif_fix_enum 1527 2010-12-29 10:47:43Z saulius 
;
_cod_original_cell_volume 373.43(13)
_cod_original_sg_symbol_H-M P1
_cod_database_code 7151304

loop_
_symmetry_equiv_pos_as_xyz
'x, y, z'

loop_
_atom_site_label
_atom_site_type_symbol
_atom_site_fract_x
_atom_site_fract_y
_atom_site_fract_z
_atom_site_U_iso_or_equiv
_atom_site_adp_type
_atom_site_occupancy
_atom_site_symmetry_multiplicity
_atom_site_calc_flag
_atom_site_refinement_flags
_atom_site_disorder_assembly
_atom_site_disorder_group
C0T1 C 0.7259(5) 0.7998(4) 0.7873(3) 0.0702(6) Uani 1 1 d . . .
H0T1 H 0.8311 0.8678 0.7470 0.105 Uiso 1 1 calc R . .
H0T2 H 0.7785 0.6891 0.7803 0.105 Uiso 1 1 calc R . .
H0T3 H 0.7262 0.8810 0.8997 0.105 Uiso 1 1 calc R . .
C0T2 C 0.3065(5) 0.6303(4) 0.7477(3) 0.0685(6) Uani 1 1 d . . .
H0T4 H 0.3581 0.5189 0.7395 0.103 Uiso 1 1 calc R . .
H0T5 H 0.1478 0.5931 0.6838 0.103 Uiso 1 1 calc R . .
H0T6 H 0.3092 0.7113 0.8607 0.103 Uiso 1 1 calc R . .
C0T3 C 0.3918(7) 0.9160(4) 0.6963(4) 0.0775(7) Uani 1 1 d . . .
H0T7 H 0.4964 0.9836 0.6555 0.116 Uiso 1 1 calc R . .
H0T8 H 0.3949 0.9968 0.8094 0.116 Uiso 1 1 calc R . .
H0T9 H 0.2330 0.8793 0.6327 0.116 Uiso 1 1 calc R . .
C0T4 C 0.4729(4) 0.7381(3) 0.6826(2) 0.0514(4) Uani 1 1 d . . .
C0' C 0.4775(3) 0.6169(2) 0.5005(2) 0.0436(4) Uani 1 1 d . . .
O0 O 0.4519(3) 0.68307(19) 0.40176(17) 0.0530(3) Uani 1 1 d . . .
N1 N 0.5145(3) 0.4400(2) 0.44789(18) 0.0461(4) Uani 1 1 d . . .
C1A C 0.5117(3) 0.3334(2) 0.2720(2) 0.0439(4) Uani 1 1 d . . .
H1A H 0.635(4) 0.389(4) 0.243(3) 0.047(6) Uiso 1 1 d . . .
C1' C 0.2711(3) 0.3091(2) 0.1688(2) 0.0459(4) Uani 1 1 d . . .
O1 O 0.0867(3) 0.2551(3) 0.2019(2) 0.0637(4) Uani 1 1 d . . .
C1B C 0.5543(4) 0.1402(3) 0.2530(3) 0.0536(5) Uani 1 1 d . . .
H1B1 H 0.4054 0.0449 0.2146 0.064 Uiso 1 1 calc R . .
H1B2 H 0.6566 0.0959 0.1763 0.064 Uiso 1 1 calc R . .
C1G C 0.6736(5) 0.1811(3) 0.4251(3) 0.0629(6) Uani 1 1 d . . .
H1G1 H 0.8427 0.2357 0.4480 0.075 Uiso 1 1 calc R . .
H1G2 H 0.6492 0.0663 0.4399 0.075 Uiso 1 1 calc R . .
C1D C 0.5485(5) 0.3239(3) 0.5343(3) 0.0582(5) Uani 1 1 d . . .
H1D1 H 0.3975 0.2600 0.5421 0.070 Uiso 1 1 calc R . .
H1D2 H 0.6465 0.4010 0.6440 0.070 Uiso 1 1 calc R . .
N2 N 0.2775(3) 0.3474(2) 0.04010(19) 0.0470(4) Uani 1 1 d . . .
H2 H 0.411(5) 0.386(4) 0.021(3) 0.056(7) Uiso 1 1 d . . .
C2A C 0.0575(4) 0.3316(3) -0.0609(2) 0.0531(4) Uani 1 1 d . . .
H2A1 H -0.0476 0.2093 -0.0906 0.064 Uiso 1 1 calc R . .
H2A2 H 0.0908 0.3322 -0.1617 0.064 Uiso 1 1 calc R . .
C2' C -0.0730(3) 0.4866(3) 0.0168(3) 0.0508(4) Uani 1 1 d . . .
O2 O -0.2794(3) 0.4636(3) -0.0504(2) 0.0673(4) Uani 1 1 d . . .
N0M N 0.0439(4) 0.6397(3) 0.1520(3) 0.0554(4) Uani 1 1 d . . .
H0M H 0.163(5) 0.637(4) 0.190(3) 0.051(7) Uiso 1 1 d . . .
C0M C -0.0631(5) 0.7943(4) 0.2392(4) 0.0713(6) Uani 1 1 d . . .
H3A H 0.0519 0.8919 0.3331 0.107 Uiso 1 1 calc R . .
H3B H -0.1962 0.7473 0.2749 0.107 Uiso 1 1 calc R . .
H3C H -0.1160 0.8463 0.1674 0.107 Uiso 1 1 calc R . .

loop_
_atom_site_aniso_label
_atom_site_aniso_U_11
_atom_site_aniso_U_22
_atom_site_aniso_U_33
_atom_site_aniso_U_23
_atom_site_aniso_U_13
_atom_site_aniso_U_12
C0T1 0.0734(14) 0.0643(13) 0.0540(12) 0.0117(10) 0.0108(10) 0.0111(11)
C0T2 0.0749(14) 0.0689(12) 0.0675(13) 0.0278(11) 0.0386(12) 0.0231(11)
C0T3 0.116(2) 0.0570(13) 0.0694(14) 0.0237(11) 0.0409(15) 0.0443(13)
C0T4 0.0638(12) 0.0437(9) 0.0462(9) 0.0153(7) 0.0217(8) 0.0177(8)
C0' 0.0473(9) 0.0399(8) 0.0441(9) 0.0173(7) 0.0142(7) 0.0130(7)
O0 0.0693(8) 0.0438(6) 0.0496(7) 0.0228(5) 0.0149(6) 0.0164(6)
N1 0.0601(9) 0.0424(7) 0.0411(7) 0.0198(6) 0.0176(6) 0.0179(7)
C1A 0.0503(9) 0.0404(8) 0.0433(9) 0.0174(7) 0.0187(7) 0.0143(7)
C1' 0.0507(9) 0.0413(8) 0.0461(8) 0.0173(7) 0.0177(7) 0.0130(7)
O1 0.0521(8) 0.0782(10) 0.0685(9) 0.0398(8) 0.0216(6) 0.0100(7)
C1B 0.0629(11) 0.0443(9) 0.0568(11) 0.0204(8) 0.0215(9) 0.0214(8)
C1G 0.0856(15) 0.0570(11) 0.0625(12) 0.0323(10) 0.0267(11) 0.0362(11)
C1D 0.0837(14) 0.0540(10) 0.0536(10) 0.0311(9) 0.0273(10) 0.0306(10)
N2 0.0479(8) 0.0482(8) 0.0454(8) 0.0195(6) 0.0157(6) 0.0128(6)
C2A 0.0554(11) 0.0531(10) 0.0457(9) 0.0201(8) 0.0070(8) 0.0081(8)
C2' 0.0491(10) 0.0605(11) 0.0555(10) 0.0375(9) 0.0150(8) 0.0115(8)
O2 0.0508(8) 0.0910(12) 0.0715(10) 0.0484(9) 0.0095(7) 0.0163(8)
N0M 0.0515(10) 0.0523(9) 0.0660(11) 0.0277(8) 0.0124(8) 0.0193(8)
C0M 0.0754(15) 0.0595(14) 0.0904(17) 0.0359(13) 0.0278(13) 0.0321(12)

loop_
_atom_type_symbol
_atom_type_description
_atom_type_scat_dispersion_real
_atom_type_scat_dispersion_imag
_atom_type_scat_source
C C 0.0033 0.0000 'International Tables Vol C Tables 4.2.6.8 and 6.1.1.4'
H H 0.0000 0.0000 'International Tables Vol C Tables 4.2.6.8 and 6.1.1.4'
N N 0.0061 0.0000 'International Tables Vol C Tables 4.2.6.8 and 6.1.1.4'
O O 0.0106 0.0000 'International Tables Vol C Tables 4.2.6.8 and 6.1.1.4'

loop_
_geom_angle_atom_site_label_1
_geom_angle_atom_site_label_2
_geom_angle_atom_site_label_3
_geom_angle
_geom_angle_site_symmetry_1
_geom_angle_site_symmetry_3
_geom_angle_publ_flag
C0T3 C0T4 C0T2 109.5(2) . . ?
C0T3 C0T4 C0T1 108.7(2) . . ?
C0T2 C0T4 C0T1 109.1(2) . . ?
C0T3 C0T4 C0' 107.87(18) . . ?
C0T2 C0T4 C0' 112.57(17) . . ?
C0T1 C0T4 C0' 108.97(16) . . ?
O0 C0' N1 119.02(16) . . ?
O0 C0' C0T4 119.95(16) . . ?
N1 C0' C0T4 121.02(16) . . ?
C0' N1 C1D 131.53(16) . . ?
C0' N1 C1A 117.40(14) . . ?
C1D N1 C1A 111.01(15) . . ?
N1 C1A C1' 109.98(14) . . ?
N1 C1A C1B 104.26(15) . . ?
C1' C1A C1B 111.44(16) . . ?
O1 C1' N2 122.80(19) . . ?
O1 C1' C1A 121.07(18) . . ?
N2 C1' C1A 116.11(16) . . ?
C1G C1B C1A 104.13(17) . . ?
C1B C1G C1D 102.88(18) . . ?
N1 C1D C1G 102.73(17) . . ?
C1' N2 C2A 119.27(16) . . ?
N2 C2A C2' 115.71(16) . . ?
O2 C2' N0M 123.8(2) . . ?
O2 C2' C2A 118.61(19) . . ?
N0M C2' C2A 117.62(18) . . ?
C2' N0M C0M 122.7(2) . . ?

loop_
_geom_bond_atom_site_label_1
_geom_bond_atom_site_label_2
_geom_bond_distance
_geom_bond_site_symmetry_2
_geom_bond_publ_flag
C0T1 C0T4 1.538(4) . ?
C0T2 C0T4 1.529(3) . ?
C0T3 C0T4 1.528(3) . ?
C0T4 C0' 1.545(2) . ?
C0' O0 1.231(2) . ?
C0' N1 1.349(2) . ?
N1 C1D 1.470(3) . ?
N1 C1A 1.471(2) . ?
C1A C1' 1.530(3) . ?
C1A C1B 1.540(3) . ?
C1' O1 1.215(2) . ?
C1' N2 1.341(3) . ?
C1B C1G 1.519(3) . ?
C1G C1D 1.525(3) . ?
N2 C2A 1.443(3) . ?
C2A C2' 1.522(3) . ?
C2' O2 1.232(3) . ?
C2' N0M 1.319(3) . ?
N0M C0M 1.448(3) . ?

loop_
_geom_torsion_atom_site_label_1
_geom_torsion_atom_site_label_2
_geom_torsion_atom_site_label_3
_geom_torsion_atom_site_label_4
_geom_torsion
_geom_torsion_site_symmetry_1
_geom_torsion_site_symmetry_2
_geom_torsion_site_symmetry_3
_geom_torsion_site_symmetry_4
_geom_torsion_publ_flag
C0T3 C0T4 C0' O0 9.6(3) . . . . ?
C0T2 C0T4 C0' O0 130.6(2) . . . . ?
C0T1 C0T4 C0' O0 -108.2(2) . . . . ?
C0T3 C0T4 C0' N1 -171.8(2) . . . . ?
C0T2 C0T4 C0' N1 -50.8(3) . . . . ?
C0T1 C0T4 C0' N1 70.4(2) . . . . ?
O0 C0' N1 C1D -179.3(2) . . . . ?
C0T4 C0' N1 C1D 2.1(3) . . . . ?
O0 C0' N1 C1A -2.5(3) . . . . ?
C0T4 C0' N1 C1A 178.90(17) . . . . ?
C0' N1 C1A C1' -59.5(2) . . . . ?
C1D N1 C1A C1' 117.96(18) . . . . ?
C0' N1 C1A C1B -179.07(16) . . . . ?
C1D N1 C1A C1B -1.6(2) . . . . ?
N1 C1A C1' O1 -47.7(2) . . . . ?
C1B C1A C1' O1 67.5(2) . . . . ?
N1 C1A C1' N2 133.48(16) . . . . ?
C1B C1A C1' N2 -111.41(19) . . . . ?
N1 C1A C1B C1G -22.0(2) . . . . ?
C1' C1A C1B C1G -140.59(18) . . . . ?
C1A C1B C1G C1D 36.7(2) . . . . ?
C0' N1 C1D C1G -158.7(2) . . . . ?
C1A N1 C1D C1G 24.4(2) . . . . ?
C1B C1G C1D N1 -37.2(2) . . . . ?
O1 C1' N2 C2A 2.5(3) . . . . ?
C1A C1' N2 C2A -178.70(16) . . . . ?
C1' N2 C2A C2' 72.3(2) . . . . ?
N2 C2A C2' O2 -167.49(17) . . . . ?
N2 C2A C2' N0M 13.4(3) . . . . ?
O2 C2' N0M C0M 2.5(4) . . . . ?
C2A C2' N0M C0M -178.4(2) . . . . ?

loop_
_cod_related_entry_id
_cod_related_entry_database
_cod_related_entry_code
1 ChemSpider 21188792
